data_7053544
loop_
_publ_author_name
'Fukazawa, Aiko'
'Ichihashi, Yasunori'
'Yamaguchi, Shigehiro'

_publ_section_title
;
 Intense fluorescence of 1-aryl-2,3,4,5-tetraphenylphosphole oxides in the
 crystalline state
;
_journal_issue 8
_journal_name_full 'New Journal of Chemistry'
_journal_page_first 1537
_journal_paper_doi 10.1039/c0nj00155d
_journal_volume 34
_journal_year 2010
_chemical_formula_sum 'C37 H31 O P'
_chemical_formula_weight 522.59
_chemical_melting_point 192
_chemical_name_common 1-mesityl-2,3,4,5-tetraphenyl-1H-phosphole-1-oxide
_chemical_name_systematic
;
1-mesityl-2,3,4,5-tetraphenyl-1H-phosphole-1-oxide
;
_space_group_IT_number 14
_symmetry_cell_setting monoclinic
_symmetry_space_group_name_Hall '-P 2yn'
_symmetry_space_group_name_H-M 'P 1 21/n 1'
_atom_sites_solution_hydrogens geom
_atom_sites_solution_primary direct
_atom_sites_solution_secondary difmap
_audit_creation_method SHELXL-97
_cell_angle_alpha 90
_cell_angle_beta 97.0498(14)
_cell_angle_gamma 90
_cell_formula_units_Z 4
_cell_length_a 10.1486(8)
_cell_length_b 16.5262(11)
_cell_length_c 17.1966(14)
_cell_measurement_temperature 95(2)
_cell_volume 2862.4(4)
_computing_cell_refinement 'CrystalClear 1.3.5 (Rigaku Corp)'
_computing_data_collection 'CrystalClear 1.3.5 (Rigaku Corp)'
_computing_data_reduction 'CrystalClear 1.3.5 (Rigaku Corp)'
_computing_molecular_graphics 'ORTEP 3 for windows'
_computing_publication_material 'SHELXL-97 (Sheldrick, 1997)'
_computing_structure_refinement 'SHELXL-97 (Sheldrick, 1997)'
_computing_structure_solution SIR97
_diffrn_ambient_temperature 95(2)
_diffrn_measured_fraction_theta_full 0.978
_diffrn_measured_fraction_theta_max 0.978
_diffrn_radiation_monochromator graphite
_diffrn_radiation_source 'rotating-anode X-ray tube'
_diffrn_radiation_type MoK\a
_diffrn_radiation_wavelength 0.71070
_diffrn_reflns_av_R_equivalents 0.0628
_diffrn_reflns_av_sigmaI/netI 0.0442
_diffrn_reflns_limit_h_max 12
_diffrn_reflns_limit_h_min -12
_diffrn_reflns_limit_k_max 19
_diffrn_reflns_limit_k_min -19
_diffrn_reflns_limit_l_max 20
_diffrn_reflns_limit_l_min -20
_diffrn_reflns_number 23470
_diffrn_reflns_theta_full 25.00
_diffrn_reflns_theta_max 25.00
_diffrn_reflns_theta_min 3.19
_exptl_absorpt_coefficient_mu 0.124
_exptl_absorpt_correction_T_max 0.9938
_exptl_absorpt_correction_T_min 0.9816
_exptl_absorpt_correction_type multi-scan
_exptl_crystal_colour yellow
_exptl_crystal_density_diffrn 1.213
_exptl_crystal_density_method 'not measured'
_exptl_crystal_description block
_exptl_crystal_F_000 1104
_exptl_crystal_size_max 0.15
_exptl_crystal_size_mid 0.10
_exptl_crystal_size_min 0.05
_refine_diff_density_max 0.245
_refine_diff_density_min -0.377
_refine_diff_density_rms 0.047
_refine_ls_extinction_method none
_refine_ls_goodness_of_fit_ref 1.171
_refine_ls_hydrogen_treatment constr
_refine_ls_matrix_type full
_refine_ls_number_parameters 355
_refine_ls_number_reflns 4931
_refine_ls_number_restraints 0
_refine_ls_restrained_S_all 1.171
_refine_ls_R_factor_all 0.0678
_refine_ls_R_factor_gt 0.0580
_refine_ls_shift/su_max 0.000
_refine_ls_shift/su_mean 0.000
_refine_ls_structure_factor_coef Fsqd
_refine_ls_weighting_details 'calc w=1/[\s^2^(Fo^2^)+(0.0371P)^2^+1.6500P] where P=(Fo^2^+2Fc^2^)/3'
_refine_ls_weighting_scheme calc
_refine_ls_wR_factor_gt 0.1110
_refine_ls_wR_factor_ref 0.1160
_reflns_number_gt 4423
_reflns_number_total 4931
_reflns_threshold_expression >2sigma(I)
_cod_data_source_file c0nj00155d.txt
_cod_data_source_block cmpd2rev_
_cod_original_sg_symbol_H-M P21/n
_cod_database_code 7053544

loop_
_symmetry_equiv_pos_as_xyz
'x, y, z'
'-x+1/2, y+1/2, -z+1/2'
'-x, -y, -z'
'x-1/2, -y-1/2, z-1/2'

loop_
_atom_site_label
_atom_site_type_symbol
_atom_site_fract_x
_atom_site_fract_y
_atom_site_fract_z
_atom_site_U_iso_or_equiv
_atom_site_adp_type
_atom_site_occupancy
_atom_site_symmetry_multiplicity
_atom_site_calc_flag
_atom_site_refinement_flags
P1 P 0.02406(6) 0.09726(3) 0.27675(3) 0.01566(15) Uani 1 1 d .
C1 C -0.0434(2) -0.00159(12) 0.25058(13) 0.0160(5) Uani 1 1 d .
C2 C -0.1200(2) 0.00299(13) 0.18031(13) 0.0165(5) Uani 1 1 d .
C3 C -0.1243(2) 0.08593(13) 0.14306(12) 0.0168(5) Uani 1 1 d .
C4 C -0.0466(2) 0.14152(13) 0.18446(13) 0.0173(5) Uani 1 1 d .
O1 O -0.02663(15) 0.13586(9) 0.34494(9) 0.0207(4) Uani 1 1 d .
C5 C -0.0110(2) -0.07308(13) 0.30051(13) 0.0175(5) Uani 1 1 d .
C6 C -0.0046(2) -0.06670(14) 0.38181(13) 0.0217(5) Uani 1 1 d .
H1 H -0.0186 -0.0156 0.4047 0.026 Uiso 1 1 calc R
C7 C 0.0221(2) -0.13389(14) 0.42976(14) 0.0262(6) Uani 1 1 d .
H2 H 0.0256 -0.1286 0.4850 0.031 Uiso 1 1 calc R
C8 C 0.0434(2) -0.20850(14) 0.39703(15) 0.0295(6) Uani 1 1 d .
H3 H 0.0594 -0.2548 0.4296 0.035 Uiso 1 1 calc R
C9 C 0.0415(2) -0.21553(14) 0.31667(15) 0.0274(6) Uani 1 1 d .
H4 H 0.0584 -0.2665 0.2943 0.033 Uiso 1 1 calc R
C10 C 0.0151(2) -0.14886(13) 0.26893(14) 0.0222(5) Uani 1 1 d .
H5 H 0.0145 -0.1544 0.2139 0.027 Uiso 1 1 calc R
C11 C -0.1885(2) -0.06858(12) 0.14136(12) 0.0167(5) Uani 1 1 d .
C12 C -0.2705(2) -0.11590(13) 0.18258(13) 0.0191(5) Uani 1 1 d .
H6 H -0.2935 -0.0976 0.2315 0.023 Uiso 1 1 calc R
C13 C -0.3185(2) -0.18929(14) 0.15255(14) 0.0225(5) Uani 1 1 d .
H7 H -0.3740 -0.2212 0.1810 0.027 Uiso 1 1 calc R
C14 C -0.2859(2) -0.21650(14) 0.08112(14) 0.0250(5) Uani 1 1 d .
H8 H -0.3161 -0.2678 0.0614 0.030 Uiso 1 1 calc R
C15 C -0.2087(2) -0.16815(14) 0.03877(14) 0.0244(5) Uani 1 1 d .
H9 H -0.1887 -0.1857 -0.0110 0.029 Uiso 1 1 calc R
C16 C -0.1604(2) -0.09443(13) 0.06831(13) 0.0202(5) Uani 1 1 d .
H10 H -0.1082 -0.0616 0.0386 0.024 Uiso 1 1 calc R
C17 C -0.2047(2) 0.10186(12) 0.06661(13) 0.0175(5) Uani 1 1 d .
C18 C -0.3385(2) 0.08007(13) 0.05232(14) 0.0208(5) Uani 1 1 d .
H11 H -0.3788 0.0520 0.0915 0.025 Uiso 1 1 calc R
C19 C -0.4133(2) 0.09898(14) -0.01843(14) 0.0238(5) Uani 1 1 d .
H12 H -0.5047 0.0850 -0.0269 0.029 Uiso 1 1 calc R
C20 C -0.3550(2) 0.13819(14) -0.07666(14) 0.0270(6) Uani 1 1 d .
H13 H -0.4061 0.1508 -0.1252 0.032 Uiso 1 1 calc R
C21 C -0.2216(2) 0.15896(14) -0.06388(14) 0.0246(5) Uani 1 1 d .
H14 H -0.1809 0.1852 -0.1039 0.029 Uiso 1 1 calc R
C22 C -0.1478(2) 0.14144(13) 0.00725(13) 0.0197(5) Uani 1 1 d .
H15 H -0.0569 0.1566 0.0158 0.024 Uiso 1 1 calc R
C23 C -0.0329(2) 0.22859(13) 0.16742(13) 0.0186(5) Uani 1 1 d .
C24 C -0.1434(2) 0.27711(13) 0.14416(13) 0.0210(5) Uani 1 1 d .
H16 H -0.2299 0.2542 0.1395 0.025 Uiso 1 1 calc R
C25 C -0.1281(2) 0.35839(13) 0.12782(13) 0.0237(5) Uani 1 1 d .
H17 H -0.2041 0.3908 0.1122 0.028 Uiso 1 1 calc R
C26 C -0.0033(3) 0.39251(14) 0.13406(14) 0.0282(6) Uani 1 1 d .
H18 H 0.0067 0.4480 0.1217 0.034 Uiso 1 1 calc R
C27 C 0.1072(3) 0.34588(14) 0.15825(16) 0.0324(6) Uani 1 1 d .
H19 H 0.1932 0.3694 0.1630 0.039 Uiso 1 1 calc R
C28 C 0.0924(2) 0.26445(14) 0.17554(14) 0.0260(6) Uani 1 1 d .
H20 H 0.1684 0.2329 0.1931 0.031 Uiso 1 1 calc R
C29 C 0.2048(2) 0.09197(12) 0.28416(13) 0.0165(5) Uani 1 1 d .
C30 C 0.2824(2) 0.11429(13) 0.35461(13) 0.0197(5) Uani 1 1 d .
C31 C 0.4205(2) 0.11637(14) 0.35701(14) 0.0243(5) Uani 1 1 d .
H21 H 0.4722 0.1338 0.4038 0.029 Uiso 1 1 calc R
C32 C 0.4851(2) 0.09407(13) 0.29392(14) 0.0232(5) Uani 1 1 d .
C33 C 0.4079(2) 0.06837(13) 0.22666(14) 0.0226(5) Uani 1 1 d .
H22 H 0.4508 0.0505 0.1836 0.027 Uiso 1 1 calc R
C34 C 0.2698(2) 0.06758(12) 0.21953(13) 0.0189(5) Uani 1 1 d .
C35 C 0.6344(2) 0.09723(16) 0.29882(17) 0.0347(6) Uani 1 1 d .
H23 H 0.6669 0.0478 0.2762 0.052 Uiso 1 1 calc R
H24 H 0.6727 0.1017 0.3538 0.052 Uiso 1 1 calc R
H25 H 0.6607 0.1443 0.2697 0.052 Uiso 1 1 calc R
C36 C 0.1980(2) 0.04003(15) 0.14182(14) 0.0272(6) Uani 1 1 d .
H26 H 0.2631 0.0250 0.1067 0.041 Uiso 1 1 calc R
H27 H 0.1421 0.0841 0.1183 0.041 Uiso 1 1 calc R
H28 H 0.1423 -0.0069 0.1501 0.041 Uiso 1 1 calc R
C37 C 0.2273(3) 0.13419(16) 0.43024(14) 0.0300(6) Uani 1 1 d .
H29 H 0.2996 0.1520 0.4695 0.045 Uiso 1 1 calc R
H30 H 0.1853 0.0859 0.4494 0.045 Uiso 1 1 calc R
H31 H 0.1613 0.1775 0.4208 0.045 Uiso 1 1 calc R

loop_
_atom_site_aniso_label
_atom_site_aniso_U_11
_atom_site_aniso_U_22
_atom_site_aniso_U_33
_atom_site_aniso_U_23
_atom_site_aniso_U_13
_atom_site_aniso_U_12
P1 0.0155(3) 0.0143(3) 0.0171(3) -0.0009(2) 0.0016(2) 0.0004(2)
C1 0.0142(11) 0.0162(11) 0.0182(12) -0.0016(9) 0.0044(9) -0.0001(9)
C2 0.0143(12) 0.0161(11) 0.0202(12) -0.0005(9) 0.0063(9) 0.0007(9)
C3 0.0157(12) 0.0177(11) 0.0177(11) 0.0011(9) 0.0052(9) 0.0016(9)
C4 0.0150(12) 0.0172(11) 0.0197(12) -0.0001(9) 0.0027(9) 0.0027(9)
O1 0.0205(9) 0.0211(8) 0.0209(8) -0.0034(6) 0.0041(7) 0.0023(6)
C5 0.0128(12) 0.0180(11) 0.0210(12) 0.0012(9) 0.0001(9) -0.0021(9)
C6 0.0206(13) 0.0207(12) 0.0237(12) 0.0007(9) 0.0022(10) 0.0011(9)
C7 0.0243(14) 0.0322(14) 0.0224(13) 0.0075(10) 0.0035(10) 0.0038(10)
C8 0.0253(14) 0.0221(13) 0.0388(15) 0.0118(11) -0.0057(12) -0.0004(10)
C9 0.0263(14) 0.0192(12) 0.0340(15) -0.0003(10) -0.0068(11) 0.0024(10)
C10 0.0220(13) 0.0208(12) 0.0227(13) 0.0001(9) -0.0015(10) 0.0010(10)
C11 0.0148(11) 0.0153(11) 0.0188(12) 0.0023(9) -0.0027(9) 0.0010(9)
C12 0.0171(12) 0.0221(12) 0.0176(11) 0.0035(9) -0.0002(9) -0.0009(9)
C13 0.0174(12) 0.0233(12) 0.0254(13) 0.0073(10) -0.0028(10) -0.0046(9)
C14 0.0236(13) 0.0192(12) 0.0299(14) 0.0006(10) -0.0058(11) -0.0034(10)
C15 0.0261(14) 0.0254(13) 0.0210(12) -0.0055(10) 0.0009(10) -0.0014(10)
C16 0.0198(12) 0.0207(12) 0.0199(12) 0.0012(9) 0.0023(10) -0.0027(9)
C17 0.0187(12) 0.0142(11) 0.0194(11) -0.0008(9) 0.0014(9) 0.0014(9)
C18 0.0205(13) 0.0192(12) 0.0227(12) 0.0006(9) 0.0025(10) 0.0004(9)
C19 0.0172(12) 0.0248(12) 0.0281(13) -0.0008(10) -0.0026(10) 0.0009(10)
C20 0.0289(14) 0.0286(13) 0.0214(13) 0.0015(10) -0.0052(11) 0.0061(11)
C21 0.0311(14) 0.0243(12) 0.0185(12) 0.0026(10) 0.0039(11) 0.0021(10)
C22 0.0173(12) 0.0189(11) 0.0230(12) -0.0009(9) 0.0027(10) 0.0009(9)
C23 0.0246(13) 0.0146(11) 0.0164(11) -0.0012(9) 0.0019(10) -0.0005(9)
C24 0.0221(13) 0.0224(12) 0.0183(12) 0.0001(9) 0.0018(10) 0.0037(10)
C25 0.0319(14) 0.0212(12) 0.0177(12) 0.0007(9) 0.0019(10) 0.0086(10)
C26 0.0429(16) 0.0125(11) 0.0286(14) 0.0012(10) 0.0023(12) -0.0012(11)
C27 0.0306(15) 0.0188(13) 0.0468(17) 0.0018(11) 0.0002(13) -0.0066(11)
C28 0.0227(13) 0.0197(12) 0.0343(14) 0.0010(10) -0.0012(11) 0.0004(10)
C29 0.0178(12) 0.0117(10) 0.0201(11) 0.0023(9) 0.0025(9) 0.0005(9)
C30 0.0212(13) 0.0165(11) 0.0212(12) 0.0012(9) 0.0014(10) 0.0008(9)
C31 0.0209(13) 0.0223(12) 0.0282(13) 0.0016(10) -0.0025(10) -0.0017(10)
C32 0.0178(13) 0.0147(11) 0.0367(14) 0.0032(10) 0.0017(10) 0.0009(9)
C33 0.0214(13) 0.0177(11) 0.0299(13) 0.0039(10) 0.0083(10) 0.0015(9)
C34 0.0215(13) 0.0118(10) 0.0235(12) 0.0007(9) 0.0027(10) 0.0004(9)
C35 0.0164(13) 0.0342(15) 0.0529(18) -0.0023(13) 0.0024(12) -0.0006(11)
C36 0.0226(13) 0.0357(14) 0.0244(13) -0.0072(11) 0.0069(11) 0.0003(11)
C37 0.0276(14) 0.0406(15) 0.0211(13) -0.0051(11) -0.0006(11) -0.0052(11)

loop_
_atom_type_symbol
_atom_type_description
_atom_type_scat_dispersion_real
_atom_type_scat_dispersion_imag
_atom_type_scat_source
C C 0.0033 0.0016 'International Tables Vol C Tables 4.2.6.8 and 6.1.1.4'
H H 0.0000 0.0000 'International Tables Vol C Tables 4.2.6.8 and 6.1.1.4'
O O 0.0106 0.0060 'International Tables Vol C Tables 4.2.6.8 and 6.1.1.4'
P P 0.1023 0.0942 'International Tables Vol C Tables 4.2.6.8 and 6.1.1.4'

loop_
_geom_angle_atom_site_label_1
_geom_angle_atom_site_label_2
_geom_angle_atom_site_label_3
_geom_angle
O1 P1 C1 115.38(10)
O1 P1 C4 112.37(9)
C1 P1 C4 92.84(10)
O1 P1 C29 114.14(10)
C1 P1 C29 108.74(10)
C4 P1 C29 111.50(10)
C2 C1 C5 128.79(19)
C2 C1 P1 109.25(16)
C5 C1 P1 121.93(16)
C1 C2 C11 122.77(19)
C1 C2 C3 114.33(19)
C11 C2 C3 122.83(19)
C4 C3 C17 124.53(19)
C4 C3 C2 114.06(19)
C17 C3 C2 121.39(18)
C3 C4 C23 128.2(2)
C3 C4 P1 109.18(16)
C23 C4 P1 121.97(16)
C6 C5 C10 117.9(2)
C6 C5 C1 120.19(19)
C10 C5 C1 121.9(2)
C7 C6 C5 121.1(2)
C7 C6 H1 119.5
C5 C6 H1 119.5
C8 C7 C6 120.0(2)
C8 C7 H2 120.0
C6 C7 H2 120.0
C7 C8 C9 119.8(2)
C7 C8 H3 120.1
C9 C8 H3 120.1
C10 C9 C8 120.3(2)
C10 C9 H4 119.8
C8 C9 H4 119.8
C9 C10 C5 120.9(2)
C9 C10 H5 119.5
C5 C10 H5 119.5
C16 C11 C12 119.2(2)
C16 C11 C2 120.98(19)
C12 C11 C2 119.40(19)
C13 C12 C11 120.4(2)
C13 C12 H6 119.8
C11 C12 H6 119.8
C12 C13 C14 120.3(2)
C12 C13 H7 119.9
C14 C13 H7 119.9
C13 C14 C15 119.4(2)
C13 C14 H8 120.3
C15 C14 H8 120.3
C16 C15 C14 120.7(2)
C16 C15 H9 119.6
C14 C15 H9 119.6
C15 C16 C11 119.9(2)
C15 C16 H10 120.0
C11 C16 H10 120.0
C22 C17 C18 118.2(2)
C22 C17 C3 120.0(2)
C18 C17 C3 121.8(2)
C19 C18 C17 120.7(2)
C19 C18 H11 119.6
C17 C18 H11 119.6
C20 C19 C18 120.2(2)
C20 C19 H12 119.9
C18 C19 H12 119.9
C19 C20 C21 119.8(2)
C19 C20 H13 120.1
C21 C20 H13 120.1
C22 C21 C20 120.0(2)
C22 C21 H14 120.0
C20 C21 H14 120.0
C21 C22 C17 121.1(2)
C21 C22 H15 119.4
C17 C22 H15 119.4
C28 C23 C24 118.4(2)
C28 C23 C4 120.0(2)
C24 C23 C4 121.6(2)
C25 C24 C23 120.6(2)
C25 C24 H16 119.7
C23 C24 H16 119.7
C26 C25 C24 120.4(2)
C26 C25 H17 119.8
C24 C25 H17 119.8
C25 C26 C27 120.0(2)
C25 C26 H18 120.0
C27 C26 H18 120.0
C26 C27 C28 119.9(2)
C26 C27 H19 120.0
C28 C27 H19 120.0
C27 C28 C23 120.8(2)
C27 C28 H20 119.6
C23 C28 H20 119.6
C30 C29 C34 118.8(2)
C30 C29 P1 119.87(17)
C34 C29 P1 121.27(17)
C31 C30 C29 119.0(2)
C31 C30 C37 116.4(2)
C29 C30 C37 124.6(2)
C32 C31 C30 122.7(2)
C32 C31 H21 118.7
C30 C31 H21 118.7
C33 C32 C31 117.6(2)
C33 C32 C35 121.3(2)
C31 C32 C35 121.0(2)
C32 C33 C34 122.5(2)
C32 C33 H22 118.7
C34 C33 H22 118.7
C33 C34 C29 119.2(2)
C33 C34 C36 116.9(2)
C29 C34 C36 123.9(2)
C32 C35 H23 109.5
C32 C35 H24 109.5
H23 C35 H24 109.5
C32 C35 H25 109.5
H23 C35 H25 109.5
H24 C35 H25 109.5
C34 C36 H26 109.5
C34 C36 H27 109.5
H26 C36 H27 109.5
C34 C36 H28 109.5
H26 C36 H28 109.5
H27 C36 H28 109.5
C30 C37 H29 109.5
C30 C37 H30 109.5
H29 C37 H30 109.5
C30 C37 H31 109.5
H29 C37 H31 109.5
H30 C37 H31 109.5

loop_
_geom_bond_atom_site_label_1
_geom_bond_atom_site_label_2
_geom_bond_distance
P1 O1 1.4815(16)
P1 C1 1.807(2)
P1 C4 1.814(2)
P1 C29 1.825(2)
C1 C2 1.356(3)
C1 C5 1.474(3)
C2 C11 1.489(3)
C2 C3 1.511(3)
C3 C4 1.355(3)
C3 C17 1.483(3)
C4 C23 1.478(3)
C5 C6 1.396(3)
C5 C10 1.403(3)
C6 C7 1.390(3)
C6 H1 0.9500
C7 C8 1.384(3)
C7 H2 0.9500
C8 C9 1.384(4)
C8 H3 0.9500
C9 C10 1.381(3)
C9 H4 0.9500
C10 H5 0.9500
C11 C16 1.389(3)
C11 C12 1.397(3)
C12 C13 1.383(3)
C12 H6 0.9500
C13 C14 1.386(3)
C13 H7 0.9500
C14 C15 1.387(3)
C14 H8 0.9500
C15 C16 1.386(3)
C15 H9 0.9500
C16 H10 0.9500
C17 C22 1.396(3)
C17 C18 1.397(3)
C18 C19 1.388(3)
C18 H11 0.9500
C19 C20 1.385(3)
C19 H12 0.9500
C20 C21 1.388(3)
C20 H13 0.9500
C21 C22 1.384(3)
C21 H14 0.9500
C22 H15 0.9500
C23 C28 1.394(3)
C23 C24 1.397(3)
C24 C25 1.385(3)
C24 H16 0.9500
C25 C26 1.379(3)
C25 H17 0.9500
C26 C27 1.382(4)
C26 H18 0.9500
C27 C28 1.390(3)
C27 H19 0.9500
C28 H20 0.9500
C29 C30 1.411(3)
C29 C34 1.419(3)
C30 C31 1.398(3)
C30 C37 1.514(3)
C31 C32 1.384(3)
C31 H21 0.9500
C32 C33 1.382(3)
C32 C35 1.508(3)
C33 C34 1.392(3)
C33 H22 0.9500
C34 C36 1.512(3)
C35 H23 0.9800
C35 H24 0.9800
C35 H25 0.9800
C36 H26 0.9800
C36 H27 0.9800
C36 H28 0.9800
C37 H29 0.9800
C37 H30 0.9800
C37 H31 0.9800

loop_
_geom_torsion_atom_site_label_1
_geom_torsion_atom_site_label_2
_geom_torsion_atom_site_label_3
_geom_torsion_atom_site_label_4
_geom_torsion
O1 P1 C1 C2 112.26(16)
C4 P1 C1 C2 -4.18(17)
C29 P1 C1 C2 -118.03(16)
O1 P1 C1 C5 -69.5(2)
C4 P1 C1 C5 174.04(18)
C29 P1 C1 C5 60.2(2)
C5 C1 C2 C11 0.9(4)
P1 C1 C2 C11 178.93(17)
C5 C1 C2 C3 -176.2(2)
P1 C1 C2 C3 1.9(2)
C1 C2 C3 C4 2.5(3)
C11 C2 C3 C4 -174.5(2)
C1 C2 C3 C17 -179.22(19)
C11 C2 C3 C17 3.7(3)
C17 C3 C4 C23 5.4(4)
C2 C3 C4 C23 -176.4(2)
C17 C3 C4 P1 176.29(17)
C2 C3 C4 P1 -5.5(2)
O1 P1 C4 C3 -113.38(16)
C1 P1 C4 C3 5.60(17)
C29 P1 C4 C3 117.02(16)
O1 P1 C4 C23 58.2(2)
C1 P1 C4 C23 177.16(18)
C29 P1 C4 C23 -71.4(2)
C2 C1 C5 C6 -141.1(2)
P1 C1 C5 C6 41.0(3)
C2 C1 C5 C10 39.3(3)
P1 C1 C5 C10 -138.54(19)
C10 C5 C6 C7 -2.3(3)
C1 C5 C6 C7 178.1(2)
C5 C6 C7 C8 0.4(4)
C6 C7 C8 C9 1.6(4)
C7 C8 C9 C10 -1.6(4)
C8 C9 C10 C5 -0.4(4)
C6 C5 C10 C9 2.3(3)
C1 C5 C10 C9 -178.1(2)
C1 C2 C11 C16 -119.1(2)
C3 C2 C11 C16 57.7(3)
C1 C2 C11 C12 53.4(3)
C3 C2 C11 C12 -129.8(2)
C16 C11 C12 C13 2.8(3)
C2 C11 C12 C13 -169.9(2)
C11 C12 C13 C14 -0.2(3)
C12 C13 C14 C15 -2.3(3)
C13 C14 C15 C16 2.1(3)
C14 C15 C16 C11 0.5(3)
C12 C11 C16 C15 -2.9(3)
C2 C11 C16 C15 169.6(2)
C4 C3 C17 C22 47.4(3)
C2 C3 C17 C22 -130.7(2)
C4 C3 C17 C18 -131.0(2)
C2 C3 C17 C18 51.0(3)
C22 C17 C18 C19 -1.4(3)
C3 C17 C18 C19 177.0(2)
C17 C18 C19 C20 1.5(3)
C18 C19 C20 C21 -0.4(4)
C19 C20 C21 C22 -0.9(3)
C20 C21 C22 C17 1.0(3)
C18 C17 C22 C21 0.2(3)
C3 C17 C22 C21 -178.3(2)
C3 C4 C23 C28 -136.9(2)
P1 C4 C23 C28 53.3(3)
C3 C4 C23 C24 44.1(3)
P1 C4 C23 C24 -125.7(2)
C28 C23 C24 C25 1.5(3)
C4 C23 C24 C25 -179.4(2)
C23 C24 C25 C26 0.2(3)
C24 C25 C26 C27 -1.3(4)
C25 C26 C27 C28 0.6(4)
C26 C27 C28 C23 1.2(4)
C24 C23 C28 C27 -2.2(4)
C4 C23 C28 C27 178.7(2)
O1 P1 C29 C30 7.6(2)
C1 P1 C29 C30 -122.81(17)
C4 P1 C29 C30 136.24(17)
O1 P1 C29 C34 -170.87(16)
C1 P1 C29 C34 58.74(19)
C4 P1 C29 C34 -42.2(2)
C34 C29 C30 C31 3.8(3)
P1 C29 C30 C31 -174.66(16)
C34 C29 C30 C37 -174.2(2)
P1 C29 C30 C37 7.3(3)
C29 C30 C31 C32 -2.8(3)
C37 C30 C31 C32 175.4(2)
C30 C31 C32 C33 -0.5(3)
C30 C31 C32 C35 180.0(2)
C31 C32 C33 C34 2.8(3)
C35 C32 C33 C34 -177.7(2)
C32 C33 C34 C29 -1.7(3)
C32 C33 C34 C36 178.4(2)
C30 C29 C34 C33 -1.7(3)
P1 C29 C34 C33 176.78(16)
C30 C29 C34 C36 178.2(2)
P1 C29 C34 C36 -3.4(3)
